data_7061475
loop_
_publ_author_name
'Mayakrishnan, Sivakalai'
'Kathirvelan, Devarajan'
'Arun, Yuvaraj'
'Saranraj, Krishnan'
'Balachandran, Chandrasekaran'
'Aoki, Shin'
'Yuvaraj, Pannerselvam'
'Maheswarai, Narayanan Uma'

_publ_section_title
;
 Design and synthesis of spirooxindole--pyrrolidines embedded with indole
 and pyridine heterocycles by multicomponent reaction: anticancer and in
 silico studies
;
_journal_issue 21
_journal_name_full 'New Journal of Chemistry'
_journal_page_first 10089
_journal_page_last 10106
_journal_paper_doi 10.1039/D1NJ05839H
_journal_volume 46
_journal_year 2022
_chemical_formula_moiety '2(C27 H20 F N5 O2)'
_chemical_formula_sum 'C54 H40 F2 N10 O4'
_chemical_formula_weight 930.96
_space_group_crystal_system orthorhombic
_space_group_IT_number 33
_space_group_name_Hall 'P 2c -2n'
_space_group_name_H-M_alt 'P n a 21'
_atom_sites_solution_hydrogens geom
_audit_creation_date 2021-12-23
_audit_creation_method
;
Olex2 1.5-dev
(compiled 2021.12.09 svn.r5202d8cf for OlexSys, GUI svn.r6396)
;
_audit_update_record
;
2022-04-23 deposited with the CCDC.	2022-04-27 downloaded from the CCDC.
;
_cell_angle_alpha 90
_cell_angle_beta 90
_cell_angle_gamma 90
_cell_formula_units_Z 4
_cell_length_a 16.4758(10)
_cell_length_b 11.0289(8)
_cell_length_c 24.904(2)
_cell_measurement_reflns_used 9997
_cell_measurement_temperature 296(2)
_cell_measurement_theta_max 22.67
_cell_measurement_theta_min 2.22
_cell_volume 4525.3(6)
_computing_cell_refinement 'SAINT v8.34A (Bruker, 2013)'
_computing_data_collection 'Bruker APEX2'
_computing_data_reduction 'SAINT v8.34A (Bruker, 2013)'
_computing_molecular_graphics 'Olex2 1.5-dev (Dolomanov et al., 2009)'
_computing_publication_material 'Olex2 1.5-dev (Dolomanov et al., 2009)'
_computing_structure_refinement 'SHELXL 2018/3 (Sheldrick, 2015)'
_computing_structure_solution 'SHELXS-97 (Sheldrick 2008)'
_diffrn_ambient_temperature 296.15
_diffrn_measured_fraction_theta_full 1.000
_diffrn_measured_fraction_theta_max 0.998
_diffrn_measurement_device_type 'Bruker APEX-II CCD'
_diffrn_measurement_method '\f and \w scans'
_diffrn_radiation_type MoK\a
_diffrn_radiation_wavelength 0.71073
_diffrn_reflns_av_R_equivalents 0.0459
_diffrn_reflns_av_unetI/netI 0.0392
_diffrn_reflns_Laue_measured_fraction_full 1.000
_diffrn_reflns_Laue_measured_fraction_max 0.998
_diffrn_reflns_limit_h_max 19
_diffrn_reflns_limit_h_min -19
_diffrn_reflns_limit_k_max 13
_diffrn_reflns_limit_k_min -13
_diffrn_reflns_limit_l_max 30
_diffrn_reflns_limit_l_min -30
_diffrn_reflns_number 51470
_diffrn_reflns_point_group_measured_fraction_full 1.000
_diffrn_reflns_point_group_measured_fraction_max 0.996
_diffrn_reflns_theta_full 25.242
_diffrn_reflns_theta_max 25.533
_diffrn_reflns_theta_min 2.019
_exptl_absorpt_coefficient_mu 0.095
_exptl_absorpt_correction_T_max 0.7452
_exptl_absorpt_correction_T_min 0.6812
_exptl_absorpt_correction_type none
_exptl_absorpt_process_details
;
SADABS-2012/1 (Bruker,2012) was used for absorption correction.
wR2(int) was 0.0863 before and 0.0525 after correction.
The Ratio of minimum to maximum transmission is 0.9141.
The \l/2 correction factor is 0.0015.
;
_exptl_crystal_colour colourless
_exptl_crystal_colour_primary colourless
_exptl_crystal_density_diffrn 1.366
_exptl_crystal_description BLOCK
_exptl_crystal_F_000 1936
_exptl_crystal_size_max 0.3
_exptl_crystal_size_mid 0.25
_exptl_crystal_size_min 0.2
_refine_diff_density_max 0.202
_refine_diff_density_min -0.195
_refine_diff_density_rms 0.040
_refine_ls_abs_structure_details
;
 Flack x determined using 2433 quotients [(I+)-(I-)]/[(I+)+(I-)]
 (Parsons, Flack and Wagner, Acta Cryst. B69 (2013) 249-259).
;
_refine_ls_abs_structure_Flack 0.1(4)
_refine_ls_extinction_coef 0.0019(3)
_refine_ls_extinction_expression Fc^*^=kFc[1+0.001xFc^2^\l^3^/sin(2\q)]^-1/4^
_refine_ls_extinction_method 'SHELXL-2018/3 (Sheldrick 2018)'
_refine_ls_goodness_of_fit_ref 1.091
_refine_ls_hydrogen_treatment constr
_refine_ls_matrix_type full
_refine_ls_number_parameters 635
_refine_ls_number_reflns 8422
_refine_ls_number_restraints 1
_refine_ls_restrained_S_all 1.091
_refine_ls_R_factor_all 0.0770
_refine_ls_R_factor_gt 0.0463
_refine_ls_shift/su_max 0.001
_refine_ls_shift/su_mean 0.000
_refine_ls_structure_factor_coef Fsqd
_refine_ls_weighting_details 'w=1/[\s^2^(Fo^2^)+(0.0450P)^2^+1.2155P] where P=(Fo^2^+2Fc^2^)/3'
_refine_ls_weighting_scheme calc
_refine_ls_wR_factor_gt 0.0994
_refine_ls_wR_factor_ref 0.1143
_reflns_Friedel_coverage 0.948
_reflns_Friedel_fraction_full 0.999
_reflns_Friedel_fraction_max 0.994
_reflns_number_gt 6237
_reflns_number_total 8422
_reflns_threshold_expression 'I > 2\s(I)'
_cod_data_source_file d1nj05839h2.cif
_cod_data_source_block 3pcc5
_cod_depositor_comments 'Adding full bibliography for 7061475--7061476.cif.'
_cod_database_code 7061475
_shelx_shelxl_version_number 2018/3
_shelx_space_group_comment
;
The symmetry employed for this shelxl refinement is uniquely defined
by the following loop, which should always be used as a source of
symmetry information in preference to the above space-group names.
They are only intended as comments.
;
_shelx_estimated_absorpt_t_max 0.981
_shelx_estimated_absorpt_t_min 0.972
_olex2_refinement_description
;
1. Fixed Uiso
 At 1.2 times of:
  All C(H) groups, All C(H,H) groups, All N(H) groups
 At 1.5 times of:
  All C(H,H,H) groups
2. Shared sites
{N24, C24}
{C22, N22}
3. Uiso/Uaniso restraints and constraints
Uanis(N24) = Uanis(C24)
Uanis(C22) = Uanis(N22)
4. Others
 Sof(C24)=Sof(H24)=Sof(N22)=1-FVAR(1)
 Sof(C22)=Sof(H22)=Sof(N24)=FVAR(1)
5.a Ternary CH refined with riding coordinates:
 C13(H13), C43(H43)
5.b Secondary CH2 refined with riding coordinates:
 C12(H12A,H12B), C44(H44A,H44B)
5.c Aromatic/amide H refined with riding coordinates:
 N5(H5), N8(H8A), C3(H3), C2(H2), C10(H10), C11(H11), C16(H16), C17(H17),
 N18(H18), C21(H21), C22(H22), C23(H23), C25(H25), N27(H27), C29(H29), C30(H30),
  C31(H31), C32(H32), C38(H38), C39(H39), C40(H40), C41(H41), C48(H48),
 C49(H49), C50(H50), C53(H53), C5AA(H5AA), C8(H8), C24(H24)
5.d Idealised Me refined as rotating group:
 C46(H46A,H46B,H46C), C3AA(H3AA,H3AB,H3AC)
;
_olex2_submission_special_instructions 'No special instructions were received'

loop_
_space_group_symop_operation_xyz
'x, y, z'
'-x, -y, z+1/2'
'-x+1/2, y+1/2, z+1/2'
'x+1/2, -y+1/2, z'

loop_
_atom_site_label
_atom_site_type_symbol
_atom_site_fract_x
_atom_site_fract_y
_atom_site_fract_z
_atom_site_U_iso_or_equiv
_atom_site_adp_type
_atom_site_occupancy
_atom_site_site_symmetry_order
_atom_site_calc_flag
_atom_site_refinement_flags_posn
_atom_site_refinement_flags_adp
_atom_site_refinement_flags_occupancy
_atom_site_disorder_assembly
_atom_site_disorder_group
O1 O 0.6873(2) 0.6937(4) 0.60453(15) 0.0593(10) Uani 1 1 d . . . . .
O2 O 0.84154(17) 0.4814(3) 0.99943(12) 0.0420(7) Uani 1 1 d . . . . .
F0AA F 0.3286(2) 0.9986(3) 0.69149(18) 0.1014(13) Uani 1 1 d . . . . .
N2 N 0.6042(2) 0.7318(4) 0.71343(15) 0.0507(11) Uani 1 1 d . . . . .
O3 O 0.55713(17) 0.4823(3) 0.58070(12) 0.0427(8) Uani 1 1 d . . . . .
F4 F 0.6317(3) 1.0065(3) 0.8821(2) 0.1322(19) Uani 1 1 d . . . . .
N5 N 0.6123(2) 0.7041(3) 1.02057(15) 0.0408(9) Uani 1 1 d . . . . .
H5 H 0.567097 0.741405 1.015319 0.049 Uiso 1 1 calc R U . . .
O7 O 0.9765(2) 0.6805(3) 0.97626(14) 0.0553(9) Uani 1 1 d . . . . .
N8 N 0.8811(2) 0.8213(4) 0.99950(17) 0.0506(11) Uani 1 1 d . . . . .
H8A H 0.899688 0.840213 1.030652 0.061 Uiso 1 1 calc R U . . .
C1 C 0.8190(2) 0.5918(4) 0.91857(16) 0.0329(10) Uani 1 1 d . . . . .
C0AA C 0.7960(2) 0.5526(4) 0.97706(16) 0.0306(9) Uani 1 1 d . . . . .
C3 C 0.6623(3) 0.6670(4) 0.98176(19) 0.0378(10) Uani 1 1 d . . . . .
H3 H 0.653777 0.678402 0.945202 0.045 Uiso 1 1 calc R U . . .
N4 N 0.6943(3) 0.5943(4) 0.85445(17) 0.0577(11) Uani 1 1 d . . . . .
C4AA C 0.3918(3) 0.9569(5) 0.6618(3) 0.0682(17) Uani 1 1 d . . . . .
C2 C 0.4409(3) 0.8692(4) 0.6833(2) 0.0536(13) Uani 1 1 d . . . . .
H2 H 0.432019 0.839330 0.717709 0.064 Uiso 1 1 calc R U . . .
C7AA C 0.5038(3) 0.8268(4) 0.65205(18) 0.0401(11) Uani 1 1 d . . . . .
C4 C 0.5650(3) 0.7279(4) 0.66141(17) 0.0377(11) Uani 1 1 d . . . . .
C5 C 0.5305(2) 0.5938(4) 0.66127(16) 0.0312(10) Uani 1 1 d . . . . .
C6 C 0.5098(2) 0.5515(4) 0.60289(16) 0.0300(9) Uani 1 1 d . . . . .
C7 C 0.4417(2) 0.6039(3) 0.57551(17) 0.0294(9) Uani 1 1 d . . . . .
C1AA C 0.4320(2) 0.6109(3) 0.51772(16) 0.0302(9) Uani 1 1 d . . . . .
C9 C 0.3576(2) 0.6685(3) 0.50796(19) 0.0348(10) Uani 1 1 d . . . . .
C10 C 0.3281(3) 0.6900(4) 0.4569(2) 0.0448(12) Uani 1 1 d . . . . .
H10 H 0.277676 0.726137 0.451742 0.054 Uiso 1 1 calc R U . . .
C11 C 0.3750(3) 0.6565(4) 0.4145(2) 0.0513(13) Uani 1 1 d . . . . .
H11 H 0.356875 0.670829 0.379723 0.062 Uiso 1 1 calc R U . . .
C12 C 0.6429(3) 0.6151(5) 0.7243(2) 0.0597(15) Uani 1 1 d . . . . .
H12A H 0.634235 0.591544 0.761356 0.072 Uiso 1 1 calc R U . . .
H12B H 0.700795 0.620084 0.717728 0.072 Uiso 1 1 calc R U . . .
C13 C 0.6035(3) 0.5225(4) 0.68612(18) 0.0408(11) Uani 1 1 d . . . . .
H13 H 0.642307 0.507545 0.657030 0.049 Uiso 1 1 calc R U . . .
C14 C 0.4610(3) 0.5891(4) 0.69734(17) 0.0378(10) Uani 1 1 d . . . . .
N15 N 0.4077(3) 0.5863(4) 0.72680(16) 0.0539(11) Uani 1 1 d . . . . .
C16 C 0.4793(3) 0.5774(4) 0.47342(18) 0.0406(10) Uani 1 1 d . . . . .
H16 H 0.529413 0.540164 0.478244 0.049 Uiso 1 1 calc R U . . .
C17 C 0.4504(3) 0.6007(4) 0.42262(19) 0.0502(12) Uani 1 1 d . . . . .
H17 H 0.481562 0.578868 0.393026 0.060 Uiso 1 1 calc R U . . .
N18 N 0.3235(2) 0.6956(3) 0.55751(16) 0.0406(9) Uani 1 1 d . . . . .
H18 H 0.277509 0.730794 0.562196 0.049 Uiso 1 1 calc R U . . .
C20 C 0.5825(3) 0.4011(4) 0.71009(18) 0.0425(11) Uani 1 1 d . . . . .
C21 C 0.5960(3) 0.2952(5) 0.6817(2) 0.0537(13) Uani 1 1 d . . . . .
H21 H 0.620087 0.302454 0.648132 0.064 Uiso 1 1 calc R U . A 1
C22 C 0.5775(3) 0.1844(4) 0.6982(2) 0.0693(15) Uani 0.200(9) 1 d . . P B 1
H22 H 0.587609 0.116479 0.677107 0.083 Uiso 0.200(9) 1 calc R U P B 1
C23 C 0.5440(4) 0.1754(6) 0.7464(3) 0.0735(18) Uani 1 1 d . . . . .
H23 H 0.529947 0.098649 0.758850 0.088 Uiso 1 1 calc R U . B 1
N24 N 0.5290(4) 0.2732(6) 0.7791(2) 0.0751(17) Uani 0.200(9) 1 d . . P B 1
C25 C 0.5482(3) 0.3868(5) 0.7606(2) 0.0585(14) Uani 1 1 d . . . . .
H25 H 0.538332 0.454295 0.782024 0.070 Uiso 1 1 calc R U . B 1
C26 C 0.6221(3) 0.7453(4) 0.61203(19) 0.0423(11) Uani 1 1 d . . . . .
N27 N 0.5881(2) 0.8276(4) 0.57976(17) 0.0502(11) Uani 1 1 d . . . . .
H27 H 0.607034 0.847164 0.548770 0.060 Uiso 1 1 calc R U . . .
C28 C 0.5180(3) 0.8785(4) 0.6022(2) 0.0478(13) Uani 1 1 d . . . . .
C29 C 0.4675(4) 0.9660(5) 0.5808(3) 0.0647(15) Uani 1 1 d . . . . .
H29 H 0.477299 0.998599 0.546985 0.078 Uiso 1 1 calc R U . . .
C30 C 0.4020(4) 1.0038(5) 0.6113(3) 0.0719(17) Uani 1 1 d . . . . .
H30 H 0.365396 1.060286 0.597770 0.086 Uiso 1 1 calc R U . . .
C31 C 0.7025(4) 1.0052(5) 0.9653(4) 0.089(2) Uani 1 1 d . . . . .
H31 H 0.666471 1.062651 0.978599 0.106 Uiso 1 1 calc R U . . .
C32 C 0.7394(4) 0.8705(5) 0.8931(3) 0.0640(16) Uani 1 1 d . . . . .
H32 H 0.730579 0.841138 0.858612 0.077 Uiso 1 1 calc R U . . .
C33 C 0.8004(3) 0.8256(4) 0.9254(2) 0.0472(13) Uani 1 1 d . . . . .
C34 C 0.8584(3) 0.7221(4) 0.91759(18) 0.0391(10) Uani 1 1 d . . . . .
C35 C 0.7289(2) 0.6090(4) 1.00390(17) 0.0308(9) Uani 1 1 d . . . . .
C36 C 0.7171(2) 0.6142(4) 1.06178(16) 0.0310(9) Uani 1 1 d . . . . .
C37 C 0.6434(2) 0.6742(3) 1.07036(19) 0.0349(10) Uani 1 1 d . . . . .
C38 C 0.6111(3) 0.6967(4) 1.1208(2) 0.0465(12) Uani 1 1 d . . . . .
H38 H 0.561417 0.735436 1.125188 0.056 Uiso 1 1 calc R U . . .
C39 C 0.6563(3) 0.6589(4) 1.1640(2) 0.0512(13) Uani 1 1 d . . . . .
H39 H 0.636581 0.671354 1.198596 0.061 Uiso 1 1 calc R U . . .
C40 C 0.7308(3) 0.6023(4) 1.15698(19) 0.0486(12) Uani 1 1 d . . . . .
H40 H 0.760371 0.579066 1.187063 0.058 Uiso 1 1 calc R U . . .
C41 C 0.7621(3) 0.5797(4) 1.10662(18) 0.0397(10) Uani 1 1 d . . . . .
H41 H 0.812351 0.542205 1.102675 0.048 Uiso 1 1 calc R U . . .
C42 C 0.7484(3) 0.5934(4) 0.88270(16) 0.0370(10) Uani 1 1 d . . . . .
C43 C 0.8880(3) 0.5130(4) 0.89393(18) 0.0421(11) Uani 1 1 d . . . . .
H43 H 0.925109 0.492559 0.923334 0.051 Uiso 1 1 calc R U . . .
C44 C 0.9338(3) 0.6002(5) 0.8566(2) 0.0617(14) Uani 1 1 d . . . . .
H44A H 0.991443 0.599219 0.864639 0.074 Uiso 1 1 calc R U . . .
H44B H 0.926262 0.576920 0.819389 0.074 Uiso 1 1 calc R U . . .
N45 N 0.9002(3) 0.7199(4) 0.86628(16) 0.0514(11) Uani 1 1 d . . . . .
C46 C 0.9565(4) 0.8206(6) 0.8566(2) 0.0788(19) Uani 1 1 d . . . . .
H46A H 1.001275 0.814983 0.881100 0.118 Uiso 1 1 calc R U . . .
H46B H 0.928717 0.896134 0.861949 0.118 Uiso 1 1 calc R U . . .
H46C H 0.976230 0.816425 0.820374 0.118 Uiso 1 1 calc R U . . .
C47 C 0.8614(3) 0.3944(4) 0.86893(19) 0.0441(11) Uani 1 1 d . . . . .
C48 C 0.8217(3) 0.3868(6) 0.8203(2) 0.0631(15) Uani 1 1 d . . . . .
H48 H 0.811262 0.456634 0.800474 0.076 Uiso 1 1 calc R U . . .
C49 C 0.7974(4) 0.2746(7) 0.8010(3) 0.0795(19) Uani 1 1 d . . . . .
H49 H 0.770124 0.267963 0.768498 0.095 Uiso 1 1 calc R U . . .
C50 C 0.8757(3) 0.2862(5) 0.8953(2) 0.0564(13) Uani 1 1 d . . . . .
H50 H 0.902712 0.289489 0.928079 0.068 Uiso 1 1 calc R U . . .
C51 C 0.9138(3) 0.7359(4) 0.96807(19) 0.0434(11) Uani 1 1 d . . . . .
C52 C 0.8130(3) 0.8764(4) 0.9761(2) 0.0488(12) Uani 1 1 d . . . . .
C53 C 0.7655(4) 0.9660(5) 0.9970(3) 0.0705(17) Uani 1 1 d . . . . .
H53 H 0.775230 0.998763 1.030776 0.085 Uiso 1 1 calc R U . . .
C3AA C 0.6547(4) 0.8375(6) 0.7237(3) 0.081(2) Uani 1 1 d . . . . .
H3AA H 0.705917 0.827917 0.705847 0.122 Uiso 1 1 calc R U . . .
H3AB H 0.663474 0.845482 0.761647 0.122 Uiso 1 1 calc R U . . .
H3AC H 0.627958 0.908757 0.710410 0.122 Uiso 1 1 calc R U . . .
C2AA C 0.6922(4) 0.9610(5) 0.9148(4) 0.084(2) Uani 1 1 d . . . . .
C5AA C 0.8143(4) 0.1751(7) 0.8306(4) 0.086(2) Uani 1 1 d . . . . .
H5AA H 0.797340 0.100409 0.817368 0.103 Uiso 1 1 calc R U . . .
N0AA N 0.8534(3) 0.1767(4) 0.8770(3) 0.0799(16) Uani 1 1 d . . . . .
C8 C 0.3729(3) 0.6587(4) 0.59686(18) 0.0352(10) Uani 1 1 d . . . . .
H8 H 0.362630 0.668379 0.633331 0.042 Uiso 1 1 calc R U . . .
C24 C 0.5290(4) 0.2732(6) 0.7791(2) 0.0751(17) Uani 0.800(9) 1 d . . P B 2
H24 H 0.506228 0.262680 0.812929 0.090 Uiso 0.800(9) 1 calc R U P B 2
N22 N 0.5775(3) 0.1844(4) 0.6982(2) 0.0693(15) Uani 0.800(9) 1 d . . P B 2

loop_
_atom_site_aniso_label
_atom_site_aniso_U_11
_atom_site_aniso_U_22
_atom_site_aniso_U_33
_atom_site_aniso_U_23
_atom_site_aniso_U_13
_atom_site_aniso_U_12
O1 0.042(2) 0.074(2) 0.062(2) 0.012(2) 0.0086(18) -0.0102(18)
O2 0.0434(17) 0.0491(17) 0.0335(17) 0.0098(15) -0.0018(14) 0.0148(15)
F0AA 0.094(2) 0.071(2) 0.140(4) -0.029(2) 0.025(2) 0.024(2)
N2 0.065(3) 0.051(2) 0.035(2) -0.0025(19) -0.013(2) -0.014(2)
O3 0.0414(17) 0.0550(19) 0.0319(18) -0.0073(16) -0.0015(14) 0.0139(16)
F4 0.112(3) 0.069(3) 0.215(6) 0.041(3) -0.058(3) 0.015(2)
N5 0.0331(19) 0.039(2) 0.051(2) -0.0031(18) -0.0037(18) 0.0094(17)
O7 0.0457(19) 0.062(2) 0.058(2) 0.0007(19) -0.0197(17) -0.0123(18)
N8 0.056(3) 0.055(2) 0.041(2) -0.010(2) -0.008(2) -0.017(2)
C1 0.038(2) 0.036(2) 0.025(2) 0.0007(19) -0.0050(19) -0.0066(19)
C0AA 0.032(2) 0.033(2) 0.026(2) 0.0025(19) -0.0048(19) -0.0039(19)
C3 0.039(2) 0.035(2) 0.039(3) 0.001(2) -0.007(2) 0.000(2)
N4 0.062(3) 0.069(3) 0.043(3) 0.002(2) -0.021(2) -0.006(2)
C4AA 0.066(4) 0.037(3) 0.101(5) -0.023(3) 0.009(4) 0.005(3)
C2 0.067(3) 0.040(3) 0.054(3) -0.014(2) 0.007(3) -0.004(3)
C7AA 0.051(3) 0.032(2) 0.038(3) -0.007(2) 0.000(2) -0.008(2)
C4 0.041(3) 0.043(3) 0.029(2) 0.002(2) -0.002(2) -0.010(2)
C5 0.033(2) 0.037(2) 0.024(2) 0.0000(19) 0.0029(18) 0.0001(19)
C6 0.032(2) 0.033(2) 0.026(2) -0.0001(19) 0.0053(19) -0.0036(19)
C7 0.031(2) 0.025(2) 0.033(2) -0.0015(19) 0.0001(18) -0.0021(18)
C1AA 0.032(2) 0.025(2) 0.034(2) 0.0013(18) -0.0043(18) -0.0041(17)
C9 0.033(2) 0.024(2) 0.047(3) 0.003(2) -0.006(2) -0.0026(17)
C10 0.042(3) 0.037(3) 0.056(3) 0.006(2) -0.017(2) 0.002(2)
C11 0.067(3) 0.044(3) 0.044(3) 0.006(2) -0.020(3) -0.003(3)
C12 0.065(3) 0.066(4) 0.047(3) 0.011(3) -0.025(3) -0.013(3)
C13 0.039(2) 0.052(3) 0.031(3) 0.009(2) -0.002(2) -0.003(2)
C14 0.045(3) 0.038(2) 0.030(3) 0.000(2) 0.003(2) -0.004(2)
N15 0.058(3) 0.064(3) 0.041(2) -0.002(2) 0.016(2) -0.010(2)
C16 0.043(2) 0.044(3) 0.034(3) 0.000(2) 0.001(2) 0.006(2)
C17 0.072(3) 0.045(3) 0.034(3) -0.001(2) -0.001(2) -0.001(3)
N18 0.0286(19) 0.038(2) 0.055(3) 0.0002(18) 0.0000(18) 0.0039(16)
C20 0.043(2) 0.049(3) 0.036(3) 0.004(2) -0.003(2) 0.010(2)
C21 0.059(3) 0.053(3) 0.049(3) 0.005(3) 0.008(3) 0.016(3)
C22 0.088(4) 0.040(3) 0.080(4) -0.001(3) 0.014(3) 0.011(2)
C23 0.079(4) 0.052(3) 0.090(5) 0.023(4) 0.019(4) 0.008(3)
N24 0.092(4) 0.070(4) 0.063(4) 0.024(3) 0.025(3) 0.013(3)
C25 0.084(4) 0.052(3) 0.040(3) 0.005(3) 0.011(3) 0.013(3)
C26 0.035(3) 0.050(3) 0.042(3) 0.003(2) 0.000(2) -0.016(2)
N27 0.058(3) 0.053(2) 0.039(2) 0.013(2) 0.004(2) -0.015(2)
C28 0.058(3) 0.034(2) 0.051(3) 0.003(2) -0.002(3) -0.014(2)
C29 0.083(4) 0.040(3) 0.070(4) 0.013(3) -0.012(3) -0.003(3)
C30 0.074(4) 0.041(3) 0.101(5) 0.003(3) -0.009(4) 0.000(3)
C31 0.084(5) 0.038(3) 0.143(7) -0.009(4) 0.009(5) -0.003(3)
C32 0.078(4) 0.038(3) 0.076(4) 0.015(3) -0.026(3) -0.012(3)
C33 0.059(3) 0.030(2) 0.052(3) 0.009(2) -0.012(3) -0.014(2)
C34 0.050(3) 0.034(2) 0.034(2) 0.002(2) -0.007(2) -0.011(2)
C35 0.031(2) 0.029(2) 0.032(2) 0.0021(19) -0.0041(19) -0.0020(18)
C36 0.031(2) 0.027(2) 0.035(2) 0.0007(18) -0.0012(19) -0.0040(18)
C37 0.031(2) 0.028(2) 0.046(3) -0.002(2) -0.002(2) -0.0038(18)
C38 0.044(3) 0.038(3) 0.058(3) -0.012(2) 0.015(2) -0.002(2)
C39 0.069(3) 0.046(3) 0.039(3) -0.009(2) 0.010(3) -0.008(3)
C40 0.062(3) 0.048(3) 0.036(3) -0.004(2) -0.003(2) -0.003(3)
C41 0.040(2) 0.042(2) 0.037(3) -0.001(2) -0.001(2) 0.000(2)
C42 0.047(3) 0.037(2) 0.027(2) 0.0003(19) -0.004(2) -0.008(2)
C43 0.043(3) 0.050(3) 0.034(3) 0.000(2) 0.003(2) -0.003(2)
C44 0.064(3) 0.069(4) 0.053(3) 0.001(3) 0.013(3) -0.015(3)
N45 0.065(3) 0.053(3) 0.036(2) 0.009(2) -0.003(2) -0.025(2)
C46 0.096(4) 0.081(4) 0.059(4) 0.019(3) 0.007(3) -0.049(4)
C47 0.045(2) 0.049(3) 0.038(3) -0.012(2) 0.011(2) -0.001(2)
C48 0.070(4) 0.070(4) 0.049(3) -0.022(3) -0.001(3) 0.002(3)
C49 0.080(4) 0.096(5) 0.063(4) -0.042(4) 0.003(3) 0.001(4)
C50 0.060(3) 0.053(3) 0.057(3) -0.004(3) 0.015(3) -0.002(3)
C51 0.046(3) 0.048(3) 0.036(3) 0.003(2) -0.008(2) -0.020(2)
C52 0.058(3) 0.026(2) 0.062(3) -0.001(2) -0.003(3) -0.012(2)
C53 0.073(4) 0.048(3) 0.091(5) -0.012(3) -0.002(4) -0.011(3)
C3AA 0.096(5) 0.070(4) 0.077(4) -0.009(3) -0.028(4) -0.036(4)
C2AA 0.077(4) 0.037(3) 0.139(7) 0.027(4) -0.028(5) 0.004(3)
C5AA 0.085(5) 0.067(5) 0.105(6) -0.038(5) 0.022(4) -0.021(4)
N0AA 0.090(4) 0.054(3) 0.096(5) -0.014(3) 0.028(3) -0.007(3)
C8 0.034(2) 0.033(2) 0.039(3) -0.0053(19) 0.003(2) -0.0016(19)
C24 0.092(4) 0.070(4) 0.063(4) 0.024(3) 0.025(3) 0.013(3)
N22 0.088(4) 0.040(3) 0.080(4) -0.001(3) 0.014(3) 0.011(2)

loop_
_atom_type_symbol
_atom_type_description
_atom_type_scat_dispersion_real
_atom_type_scat_dispersion_imag
_atom_type_scat_source
C C 0.0033 0.0016 'International Tables Vol C Tables 4.2.6.8 and 6.1.1.4'
H H 0.0000 0.0000 'International Tables Vol C Tables 4.2.6.8 and 6.1.1.4'
F F 0.0171 0.0103 'International Tables Vol C Tables 4.2.6.8 and 6.1.1.4'
N N 0.0061 0.0033 'International Tables Vol C Tables 4.2.6.8 and 6.1.1.4'
O O 0.0106 0.0060 'International Tables Vol C Tables 4.2.6.8 and 6.1.1.4'

loop_
_geom_angle_atom_site_label_1
_geom_angle_atom_site_label_2
_geom_angle_atom_site_label_3
_geom_angle
_geom_angle_site_symmetry_1
_geom_angle_site_symmetry_3
_geom_angle_publ_flag
C4 N2 C12 109.5(4) . . ?
C4 N2 C3AA 115.9(4) . . ?
C3AA N2 C12 115.1(4) . . ?
C3 N5 C37 110.3(4) . . ?
C51 N8 C52 112.6(4) . . ?
C0AA C1 C34 111.4(3) . . ?
C42 C1 C0AA 112.2(3) . . ?
C42 C1 C34 107.8(3) . . ?
C42 C1 C43 110.2(4) . . ?
C43 C1 C0AA 112.9(3) . . ?
C43 C1 C34 101.6(3) . . ?
O2 C0AA C1 117.0(4) . . ?
O2 C0AA C35 122.7(4) . . ?
C35 C0AA C1 120.0(4) . . ?
N5 C3 C35 110.1(4) . . ?
F0AA C4AA C2 118.7(6) . . ?
F0AA C4AA C30 117.8(6) . . ?
C2 C4AA C30 123.5(6) . . ?
C4AA C2 C7AA 117.7(5) . . ?
C2 C7AA C4 131.5(4) . . ?
C2 C7AA C28 119.5(5) . . ?
C28 C7AA C4 109.0(4) . . ?
N2 C4 C7AA 114.6(4) . . ?
N2 C4 C5 100.9(3) . . ?
N2 C4 C26 115.6(3) . . ?
C7AA C4 C5 115.9(3) . . ?
C7AA C4 C26 101.1(4) . . ?
C26 C4 C5 109.2(4) . . ?
C6 C5 C4 111.0(3) . . ?
C6 C5 C13 112.6(3) . . ?
C13 C5 C4 101.1(3) . . ?
C14 C5 C4 108.3(4) . . ?
C14 C5 C6 113.0(3) . . ?
C14 C5 C13 110.0(3) . . ?
O3 C6 C5 117.9(3) . . ?
O3 C6 C7 122.4(4) . . ?
C7 C6 C5 119.4(3) . . ?
C6 C7 C1AA 125.4(4) . . ?
C8 C7 C6 129.1(4) . . ?
C8 C7 C1AA 105.5(4) . . ?
C9 C1AA C7 107.0(4) . . ?
C16 C1AA C7 135.0(4) . . ?
C16 C1AA C9 118.0(4) . . ?
C10 C9 C1AA 123.0(4) . . ?
C10 C9 N18 129.7(4) . . ?
N18 C9 C1AA 107.3(4) . . ?
C11 C10 C9 117.9(4) . . ?
C10 C11 C17 120.8(5) . . ?
N2 C12 C13 106.7(4) . . ?
C12 C13 C5 103.5(4) . . ?
C20 C13 C5 115.2(4) . . ?
C20 C13 C12 116.3(4) . . ?
N15 C14 C5 178.2(5) . . ?
C17 C16 C1AA 118.9(4) . . ?
C16 C17 C11 121.4(5) . . ?
C8 N18 C9 109.9(3) . . ?
C21 C20 C13 120.7(4) . . ?
C21 C20 C25 115.6(5) . . ?
C25 C20 C13 123.6(5) . . ?
C22 C21 C20 125.7(5) . . ?
N22 C21 C20 125.7(5) . . ?
C23 C22 C21 116.5(5) . . ?
C22 C23 N24 123.5(5) . . ?
N22 C23 C24 123.5(5) . . ?
C25 N24 C23 118.6(5) . . ?
N24 C25 C20 120.1(5) . . ?
C24 C25 C20 120.1(5) . . ?
O1 C26 C4 126.1(4) . . ?
O1 C26 N27 126.1(4) . . ?
N27 C26 C4 107.7(4) . . ?
C26 N27 C28 112.2(4) . . ?
C7AA C28 N27 109.3(4) . . ?
C29 C28 C7AA 122.2(5) . . ?
C29 C28 N27 128.5(5) . . ?
C28 C29 C30 117.9(6) . . ?
C4AA C30 C29 119.0(6) . . ?
C2AA C31 C53 120.9(6) . . ?
C2AA C32 C33 116.4(6) . . ?
C32 C33 C34 131.4(5) . . ?
C32 C33 C52 119.4(5) . . ?
C52 C33 C34 109.1(4) . . ?
C33 C34 C1 115.4(3) . . ?
C33 C34 C51 101.1(4) . . ?
N45 C34 C1 101.2(3) . . ?
N45 C34 C33 115.4(4) . . ?
N45 C34 C51 115.6(4) . . ?
C51 C34 C1 108.5(4) . . ?
C0AA C35 C36 125.5(4) . . ?
C3 C35 C0AA 128.7(4) . . ?
C3 C35 C36 105.8(4) . . ?
C37 C36 C35 106.5(4) . . ?
C41 C36 C35 135.4(4) . . ?
C41 C36 C37 117.9(4) . . ?
N5 C37 C36 107.3(4) . . ?
N5 C37 C38 128.9(4) . . ?
C38 C37 C36 123.7(4) . . ?
C39 C38 C37 116.6(4) . . ?
C38 C39 C40 121.1(5) . . ?
C41 C40 C39 121.9(5) . . ?
C40 C41 C36 118.7(4) . . ?
N4 C42 C1 179.2(5) . . ?
C44 C43 C1 104.4(4) . . ?
C47 C43 C1 115.6(4) . . ?
C47 C43 C44 115.7(4) . . ?
N45 C44 C43 106.3(4) . . ?
C34 N45 C44 110.0(4) . . ?
C34 N45 C46 115.6(4) . . ?
C44 N45 C46 114.8(4) . . ?
C48 C47 C43 123.4(5) . . ?
C48 C47 C50 116.5(5) . . ?
C50 C47 C43 120.1(4) . . ?
C47 C48 C49 119.6(6) . . ?
C5AA C49 C48 118.6(6) . . ?
N0AA C50 C47 124.7(6) . . ?
O7 C51 N8 126.7(5) . . ?
O7 C51 C34 125.6(5) . . ?
N8 C51 C34 107.7(4) . . ?
C33 C52 N8 108.7(4) . . ?
C53 C52 N8 127.9(5) . . ?
C53 C52 C33 123.4(5) . . ?
C52 C53 C31 116.2(7) . . ?
C31 C2AA F4 120.4(7) . . ?
C31 C2AA C32 123.5(6) . . ?
C32 C2AA F4 116.1(8) . . ?
N0AA C5AA C49 124.4(6) . . ?
C5AA N0AA C50 116.2(6) . . ?
N18 C8 C7 110.4(4) . . ?
C25 C24 C23 118.6(5) . . ?
C23 N22 C21 116.5(5) . . ?

loop_
_geom_bond_atom_site_label_1
_geom_bond_atom_site_label_2
_geom_bond_distance
_geom_bond_site_symmetry_2
_geom_bond_publ_flag
O1 C26 1.231(5) . ?
O2 C0AA 1.221(4) . ?
F0AA C4AA 1.356(6) . ?
N2 C4 1.448(6) . ?
N2 C12 1.461(7) . ?
N2 C3AA 1.455(6) . ?
O3 C6 1.223(5) . ?
F4 C2AA 1.381(7) . ?
N5 C3 1.335(6) . ?
N5 C37 1.382(6) . ?
O7 C51 1.218(6) . ?
N8 C51 1.338(6) . ?
N8 C52 1.403(6) . ?
C1 C0AA 1.566(6) . ?
C1 C34 1.577(6) . ?
C1 C42 1.467(6) . ?
C1 C43 1.557(6) . ?
C0AA C35 1.435(5) . ?
C3 C35 1.383(6) . ?
N4 C42 1.136(5) . ?
C4AA C2 1.369(8) . ?
C4AA C30 1.370(8) . ?
C2 C7AA 1.379(7) . ?
C7AA C4 1.502(6) . ?
C7AA C28 1.386(7) . ?
C4 C5 1.584(6) . ?
C4 C26 1.560(6) . ?
C5 C6 1.565(6) . ?
C5 C13 1.566(6) . ?
C5 C14 1.456(6) . ?
C6 C7 1.435(5) . ?
C7 C1AA 1.450(6) . ?
C7 C8 1.391(6) . ?
C1AA C9 1.402(5) . ?
C1AA C16 1.400(6) . ?
C9 C10 1.381(6) . ?
C9 N18 1.388(6) . ?
C10 C11 1.361(7) . ?
C11 C17 1.400(7) . ?
C12 C13 1.538(7) . ?
C13 C20 1.507(6) . ?
C14 N15 1.145(5) . ?
C16 C17 1.376(6) . ?
N18 C8 1.336(5) . ?
C20 C21 1.382(7) . ?
C20 C25 1.388(7) . ?
C21 C22 1.325(7) . ?
C21 N22 1.325(7) . ?
C22 C23 1.325(8) . ?
C23 N24 1.374(9) . ?
C23 C24 1.374(9) . ?
C23 N22 1.325(8) . ?
N24 C25 1.371(7) . ?
C25 C24 1.371(7) . ?
C26 N27 1.336(6) . ?
N27 C28 1.401(6) . ?
C28 C29 1.380(7) . ?
C29 C30 1.385(8) . ?
C31 C53 1.373(9) . ?
C31 C2AA 1.360(11) . ?
C32 C33 1.379(7) . ?
C32 C2AA 1.375(9) . ?
C33 C34 1.502(7) . ?
C33 C52 1.396(7) . ?
C34 N45 1.452(6) . ?
C34 C51 1.562(6) . ?
C35 C36 1.455(6) . ?
C36 C37 1.400(6) . ?
C36 C41 1.393(6) . ?
C37 C38 1.387(6) . ?
C38 C39 1.373(7) . ?
C39 C40 1.388(7) . ?
C40 C41 1.379(6) . ?
C43 C44 1.536(7) . ?
C43 C47 1.513(6) . ?
C44 N45 1.452(7) . ?
N45 C46 1.467(6) . ?
C47 C48 1.380(7) . ?
C47 C50 1.383(7) . ?
C48 C49 1.386(8) . ?
C49 C5AA 1.349(10) . ?
C50 N0AA 1.342(7) . ?
C52 C53 1.364(7) . ?
C5AA N0AA 1.325(9) . ?

loop_
_geom_hbond_atom_site_label_D
_geom_hbond_atom_site_label_H
_geom_hbond_atom_site_label_A
_geom_hbond_distance_DH
_geom_hbond_distance_HA
_geom_hbond_distance_DA
_geom_hbond_angle_DHA
_geom_hbond_site_symmetry_A
_geom_hbond_publ_flag
N5 H5 O7 0.86 1.98 2.799(5) 159.3 4_465 yes
N8 H8A O3 0.86 2.13 2.878(5) 145.9 3_655 yes
N18 H18 O1 0.86 2.00 2.810(5) 156.0 4_465 yes
N27 H27 O2 0.86 2.10 2.867(5) 147.9 3_654 yes

loop_
_geom_torsion_atom_site_label_1
_geom_torsion_atom_site_label_2
_geom_torsion_atom_site_label_3
_geom_torsion_atom_site_label_4
_geom_torsion
_geom_torsion_site_symmetry_1
_geom_torsion_site_symmetry_2
_geom_torsion_site_symmetry_3
_geom_torsion_site_symmetry_4
_geom_torsion_publ_flag
O1 C26 N27 C28 -173.8(5) . . . . ?
O2 C0AA C35 C3 -163.1(4) . . . . ?
O2 C0AA C35 C36 15.8(6) . . . . ?
F0AA C4AA C2 C7AA 179.0(4) . . . . ?
F0AA C4AA C30 C29 177.8(5) . . . . ?
N2 C4 C5 C6 -161.5(3) . . . . ?
N2 C4 C5 C13 -41.8(4) . . . . ?
N2 C4 C5 C14 73.8(4) . . . . ?
N2 C4 C26 O1 47.1(6) . . . . ?
N2 C4 C26 N27 -131.9(4) . . . . ?
N2 C12 C13 C5 -9.6(5) . . . . ?
N2 C12 C13 C20 -137.0(4) . . . . ?
O3 C6 C7 C1AA -17.8(6) . . . . ?
O3 C6 C7 C8 162.9(4) . . . . ?
N5 C3 C35 C0AA 178.2(4) . . . . ?
N5 C3 C35 C36 -0.8(5) . . . . ?
N5 C37 C38 C39 -178.5(4) . . . . ?
N8 C52 C53 C31 179.4(5) . . . . ?
C1 C0AA C35 C3 23.4(6) . . . . ?
C1 C0AA C35 C36 -157.7(4) . . . . ?
C1 C34 N45 C44 -37.1(4) . . . . ?
C1 C34 N45 C46 -169.2(4) . . . . ?
C1 C34 C51 O7 67.4(5) . . . . ?
C1 C34 C51 N8 -114.1(4) . . . . ?
C1 C43 C44 N45 7.6(5) . . . . ?
C1 C43 C47 C48 74.2(6) . . . . ?
C1 C43 C47 C50 -105.0(5) . . . . ?
C0AA C1 C34 C33 -74.7(5) . . . . ?
C0AA C1 C34 N45 160.0(3) . . . . ?
C0AA C1 C34 C51 37.9(5) . . . . ?
C0AA C1 C43 C44 -148.1(4) . . . . ?
C0AA C1 C43 C47 83.5(5) . . . . ?
C0AA C35 C36 C37 -178.4(4) . . . . ?
C0AA C35 C36 C41 5.0(7) . . . . ?
C3 N5 C37 C36 -0.3(5) . . . . ?
C3 N5 C37 C38 179.5(4) . . . . ?
C3 C35 C36 C37 0.6(4) . . . . ?
C3 C35 C36 C41 -175.9(5) . . . . ?
C4AA C2 C7AA C4 -175.9(5) . . . . ?
C4AA C2 C7AA C28 3.8(7) . . . . ?
C2 C4AA C30 C29 -3.4(9) . . . . ?
C2 C7AA C4 N2 -48.0(6) . . . . ?
C2 C7AA C4 C5 69.0(6) . . . . ?
C2 C7AA C4 C26 -173.1(5) . . . . ?
C2 C7AA C28 N27 175.5(4) . . . . ?
C2 C7AA C28 C29 -4.6(7) . . . . ?
C7AA C4 C5 C6 74.1(4) . . . . ?
C7AA C4 C5 C13 -166.2(4) . . . . ?
C7AA C4 C5 C14 -50.6(5) . . . . ?
C7AA C4 C26 O1 171.5(5) . . . . ?
C7AA C4 C26 N27 -7.5(4) . . . . ?
C7AA C28 C29 C30 1.3(8) . . . . ?
C4 N2 C12 C13 -18.6(5) . . . . ?
C4 C7AA C28 N27 -4.8(5) . . . . ?
C4 C7AA C28 C29 175.1(4) . . . . ?
C4 C5 C6 O3 103.0(4) . . . . ?
C4 C5 C6 C7 -70.5(4) . . . . ?
C4 C5 C13 C12 31.0(4) . . . . ?
C4 C5 C13 C20 159.1(4) . . . . ?
C4 C26 N27 C28 5.3(5) . . . . ?
C5 C4 C26 O1 -65.8(6) . . . . ?
C5 C4 C26 N27 115.2(4) . . . . ?
C5 C6 C7 C1AA 155.5(4) . . . . ?
C5 C6 C7 C8 -23.9(6) . . . . ?
C5 C13 C20 C21 99.5(5) . . . . ?
C5 C13 C20 C25 -79.8(6) . . . . ?
C6 C5 C13 C12 149.6(4) . . . . ?
C6 C5 C13 C20 -82.3(5) . . . . ?
C6 C7 C1AA C9 -180.0(4) . . . . ?
C6 C7 C1AA C16 -2.1(7) . . . . ?
C6 C7 C8 N18 -179.8(4) . . . . ?
C7 C1AA C9 C10 -179.6(4) . . . . ?
C7 C1AA C9 N18 0.1(4) . . . . ?
C7 C1AA C16 C17 -178.7(4) . . . . ?
C1AA C7 C8 N18 0.8(4) . . . . ?
C1AA C9 C10 C11 -2.0(6) . . . . ?
C1AA C9 N18 C8 0.4(4) . . . . ?
C1AA C16 C17 C11 -0.1(7) . . . . ?
C9 C1AA C16 C17 -1.0(6) . . . . ?
C9 C10 C11 C17 0.8(7) . . . . ?
C9 N18 C8 C7 -0.8(5) . . . . ?
C10 C9 N18 C8 -180.0(4) . . . . ?
C10 C11 C17 C16 0.3(7) . . . . ?
C12 N2 C4 C7AA 163.3(4) . . . . ?
C12 N2 C4 C5 38.1(4) . . . . ?
C12 N2 C4 C26 -79.6(5) . . . . ?
C12 C13 C20 C21 -139.1(5) . . . . ?
C12 C13 C20 C25 41.6(7) . . . . ?
C13 C5 C6 O3 -9.5(5) . . . . ?
C13 C5 C6 C7 176.9(3) . . . . ?
C13 C20 C21 C22 -177.8(5) . . . . ?
C13 C20 C21 N22 -177.8(5) . . . . ?
C13 C20 C25 N24 178.4(5) . . . . ?
C13 C20 C25 C24 178.4(5) . . . . ?
C14 C5 C6 O3 -135.0(4) . . . . ?
C14 C5 C6 C7 51.5(5) . . . . ?
C14 C5 C13 C12 -83.3(4) . . . . ?
C14 C5 C13 C20 44.8(5) . . . . ?
C16 C1AA C9 C10 2.1(6) . . . . ?
C16 C1AA C9 N18 -178.2(4) . . . . ?
N18 C9 C10 C11 178.5(4) . . . . ?
C20 C21 C22 C23 -0.7(9) . . . . ?
C20 C21 N22 C23 -0.7(9) . . . . ?
C20 C25 C24 C23 -0.3(9) . . . . ?
C21 C20 C25 N24 -1.0(8) . . . . ?
C21 C20 C25 C24 -1.0(8) . . . . ?
C21 C22 C23 N24 -0.7(10) . . . . ?
C22 C23 N24 C25 1.2(10) . . . . ?
C23 N24 C25 C20 -0.3(9) . . . . ?
C25 C20 C21 C22 1.5(8) . . . . ?
C25 C20 C21 N22 1.5(8) . . . . ?
C26 C4 C5 C6 -39.2(4) . . . . ?
C26 C4 C5 C13 80.5(4) . . . . ?
C26 C4 C5 C14 -163.9(4) . . . . ?
C26 N27 C28 C7AA -0.5(5) . . . . ?
C26 N27 C28 C29 179.6(5) . . . . ?
N27 C28 C29 C30 -178.8(5) . . . . ?
C28 C7AA C4 N2 132.3(4) . . . . ?
C28 C7AA C4 C5 -110.7(4) . . . . ?
C28 C7AA C4 C26 7.3(4) . . . . ?
C28 C29 C30 C4AA 2.6(8) . . . . ?
C30 C4AA C2 C7AA 0.1(8) . . . . ?
C32 C33 C34 C1 -68.5(7) . . . . ?
C32 C33 C34 N45 49.0(7) . . . . ?
C32 C33 C34 C51 174.6(5) . . . . ?
C32 C33 C52 N8 -176.2(4) . . . . ?
C32 C33 C52 C53 3.0(8) . . . . ?
C33 C32 C2AA F4 179.3(5) . . . . ?
C33 C32 C2AA C31 -0.9(9) . . . . ?
C33 C34 N45 C44 -162.4(4) . . . . ?
C33 C34 N45 C46 65.5(5) . . . . ?
C33 C34 C51 O7 -170.7(4) . . . . ?
C33 C34 C51 N8 7.7(4) . . . . ?
C33 C52 C53 C31 0.3(8) . . . . ?
C34 C1 C0AA O2 -102.2(4) . . . . ?
C34 C1 C0AA C35 71.7(5) . . . . ?
C34 C1 C43 C44 -28.7(4) . . . . ?
C34 C1 C43 C47 -157.0(4) . . . . ?
C34 C33 C52 N8 6.2(5) . . . . ?
C34 C33 C52 C53 -174.6(5) . . . . ?
C35 C36 C37 N5 -0.2(4) . . . . ?
C35 C36 C37 C38 180.0(4) . . . . ?
C35 C36 C41 C40 178.5(4) . . . . ?
C36 C37 C38 C39 1.2(6) . . . . ?
C37 N5 C3 C35 0.7(5) . . . . ?
C37 C36 C41 C40 2.2(6) . . . . ?
C37 C38 C39 C40 0.7(7) . . . . ?
C38 C39 C40 C41 -1.1(7) . . . . ?
C39 C40 C41 C36 -0.4(7) . . . . ?
C41 C36 C37 N5 177.1(4) . . . . ?
C41 C36 C37 C38 -2.7(6) . . . . ?
C42 C1 C0AA O2 136.8(4) . . . . ?
C42 C1 C0AA C35 -49.3(5) . . . . ?
C42 C1 C34 C33 48.8(5) . . . . ?
C42 C1 C34 N45 -76.4(4) . . . . ?
C42 C1 C34 C51 161.5(4) . . . . ?
C42 C1 C43 C44 85.4(4) . . . . ?
C42 C1 C43 C47 -42.9(5) . . . . ?
C43 C1 C0AA O2 11.5(5) . . . . ?
C43 C1 C0AA C35 -174.7(3) . . . . ?
C43 C1 C34 C33 164.8(4) . . . . ?
C43 C1 C34 N45 39.5(4) . . . . ?
C43 C1 C34 C51 -82.6(4) . . . . ?
C43 C44 N45 C34 19.2(5) . . . . ?
C43 C44 N45 C46 151.6(4) . . . . ?
C43 C47 C48 C49 -178.2(5) . . . . ?
C43 C47 C50 N0AA 178.8(5) . . . . ?
C44 C43 C47 C48 -48.3(6) . . . . ?
C44 C43 C47 C50 132.5(5) . . . . ?
N45 C34 C51 O7 -45.3(6) . . . . ?
N45 C34 C51 N8 133.1(4) . . . . ?
C47 C43 C44 N45 135.9(4) . . . . ?
C47 C48 C49 C5AA -0.7(9) . . . . ?
C47 C50 N0AA C5AA -0.7(8) . . . . ?
C48 C47 C50 N0AA -0.4(8) . . . . ?
C48 C49 C5AA N0AA -0.5(11) . . . . ?
C49 C5AA N0AA C50 1.1(10) . . . . ?
C50 C47 C48 C49 1.0(8) . . . . ?
C51 N8 C52 C33 -0.9(5) . . . . ?
C51 N8 C52 C53 179.9(5) . . . . ?
C51 C34 N45 C44 79.9(5) . . . . ?
C51 C34 N45 C46 -52.2(6) . . . . ?
C52 N8 C51 O7 173.8(4) . . . . ?
C52 N8 C51 C34 -4.6(5) . . . . ?
C52 C33 C34 C1 108.6(5) . . . . ?
C52 C33 C34 N45 -133.8(4) . . . . ?
C52 C33 C34 C51 -8.3(5) . . . . ?
C53 C31 C2AA F4 -175.9(5) . . . . ?
C53 C31 C2AA C32 4.3(11) . . . . ?
C3AA N2 C4 C7AA -64.5(6) . . . . ?
C3AA N2 C4 C5 170.3(4) . . . . ?
C3AA N2 C4 C26 52.6(6) . . . . ?
C3AA N2 C12 C13 -151.2(5) . . . . ?
C2AA C31 C53 C52 -3.8(9) . . . . ?
C2AA C32 C33 C34 174.3(5) . . . . ?
C2AA C32 C33 C52 -2.6(7) . . . . ?
C8 C7 C1AA C9 -0.5(4) . . . . ?
C8 C7 C1AA C16 177.4(5) . . . . ?
C24 C23 N22 C21 -0.7(10) . . . . ?
N22 C23 C24 C25 1.2(10) . . . . ?
